data_2201676
loop_
_publ_author_name
'Yang, Qi Yun'
'Qiu, Li Qin'
'Zhou, Zhong Yuan'
'Qi, Jian Ying'
'Chan, Albert S. C.'

_publ_section_title
;
 <i>N</i>-(1-Phenylethyl)indole-2-carboxamide dimethylformamide solvate
;
_journal_issue 8
_journal_name_full 'Acta Crystallographica Section E'
_journal_page_first o907
_journal_page_last o908
_journal_paper_doi 10.1107/S1600536802012357
_journal_volume 58
_journal_year 2002
_chemical_formula_iupac 'C17 H16 N2 O, C3 H7 N O'
_chemical_formula_moiety 'C17 H16 N2 O, C3 H7 N O'
_chemical_formula_sum 'C20 H23 N3 O2'
_chemical_formula_weight 337.41
_chemical_name_systematic
;
N-(2-ethylbenzene)-2-indolecarboxamide
;
_space_group_IT_number 2
_symmetry_cell_setting triclinic
_symmetry_space_group_name_Hall '-P 1'
_symmetry_space_group_name_H-M 'P -1'
_atom_sites_solution_hydrogens geom
_cell_angle_alpha 73.310(3)
_cell_angle_beta 85.990(4)
_cell_angle_gamma 77.571(4)
_cell_formula_units_Z 2
_cell_length_a 7.8166(11)
_cell_length_b 11.1683(18)
_cell_length_c 11.5769(18)
_cell_measurement_reflns_used 3267
_cell_measurement_temperature 294(2)
_cell_measurement_theta_max 27.5
_cell_measurement_theta_min 1
_cell_volume 945.3(3)
_computing_cell_refinement SMART
_computing_data_collection 'SMART (Bruker, 1995)'
_computing_data_reduction 'SHELXTL (Bruker, 1995)'
_computing_molecular_graphics SHELXTL
_computing_publication_material SHELXTL
_computing_structure_refinement 'SHELXL97 (Sheldrick, 1997)'
_computing_structure_solution 'SHELXS97 (Sheldrick, 1997)'
_diffrn_ambient_temperature 294(2)
_diffrn_measured_fraction_theta_full 0.983
_diffrn_measured_fraction_theta_max 0.983
_diffrn_measurement_device_type 'Bruker CCD area-detector'
_diffrn_measurement_method '\f and \w'
_diffrn_radiation_monochromator graphite
_diffrn_radiation_source 'fine-focus sealed tube'
_diffrn_radiation_type MoK\a
_diffrn_radiation_wavelength 0.71073
_diffrn_reflns_av_R_equivalents 0.0319
_diffrn_reflns_av_sigmaI/netI 0.1009
_diffrn_reflns_limit_h_max 10
_diffrn_reflns_limit_h_min -8
_diffrn_reflns_limit_k_max 12
_diffrn_reflns_limit_k_min -14
_diffrn_reflns_limit_l_max 15
_diffrn_reflns_limit_l_min -12
_diffrn_reflns_number 6524
_diffrn_reflns_theta_full 27.57
_diffrn_reflns_theta_max 27.57
_diffrn_reflns_theta_min 1.94
_diffrn_standards_decay_% 0
_diffrn_standards_interval_time 0
_diffrn_standards_number 0
_exptl_absorpt_coefficient_mu 0.078
_exptl_absorpt_correction_T_max 0.9923
_exptl_absorpt_correction_T_min 0.9892
_exptl_absorpt_correction_type empirical
_exptl_absorpt_process_details '(SADABS; Sheldrick, 1996)'
_exptl_crystal_colour colorless
_exptl_crystal_density_diffrn 1.185
_exptl_crystal_density_method 'not measured'
_exptl_crystal_description prism
_exptl_crystal_F_000 360
_exptl_crystal_size_max 0.14
_exptl_crystal_size_mid 0.12
_exptl_crystal_size_min 0.10
_refine_diff_density_max 0.326
_refine_diff_density_min -0.152
_refine_ls_extinction_method none
_refine_ls_goodness_of_fit_ref 0.972
_refine_ls_hydrogen_treatment constr
_refine_ls_matrix_type full
_refine_ls_number_parameters 229
_refine_ls_number_reflns 4309
_refine_ls_number_restraints 0
_refine_ls_restrained_S_all 0.972
_refine_ls_R_factor_all 0.1624
_refine_ls_R_factor_gt 0.0539
_refine_ls_shift/su_max <0.001
_refine_ls_shift/su_mean 0.000
_refine_ls_structure_factor_coef Fsqd
_refine_ls_weighting_details 'calc w = 1/[\s^2^(Fo^2^)+(0.05P)^2^] where P = (Fo^2^+2Fc^2^)/3'
_refine_ls_weighting_scheme calc
_refine_ls_wR_factor_gt 0.0944
_refine_ls_wR_factor_ref 0.1091
_reflns_number_gt 1395
_reflns_number_total 4309
_reflns_threshold_expression I>2\s(I)
_cod_data_source_file ww6023.cif
_cod_data_source_block I
_cod_database_code 2201676
_cod_database_fobs_code 2201676

loop_
_symmetry_equiv_pos_as_xyz
'x, y, z'
'-x, -y, -z'

loop_
_atom_site_label
_atom_site_fract_x
_atom_site_fract_y
_atom_site_fract_z
_atom_site_U_iso_or_equiv
_atom_site_adp_type
_atom_site_calc_flag
_atom_site_refinement_flags
_atom_site_occupancy
_atom_site_disorder_assembly
_atom_site_disorder_group
_atom_site_type_symbol
O1 0.4064(2) 0.12937(16) 0.36007(13) 0.0751(5) Uani d . 1 . . O
N1 0.4773(2) 0.13575(18) 0.58901(16) 0.0637(6) Uani d . 1 . . N
H1A 0.5026 0.0601 0.5799 0.076 Uiso calc R 1 . . H
N2 0.2952(2) 0.34100(18) 0.30145(16) 0.0644(6) Uani d . 1 . . N
H2A 0.2734 0.4117 0.3206 0.077 Uiso calc R 1 . . H
C1 0.3700(3) 0.2330(3) 0.3831(2) 0.0601(7) Uani d . 1 . . C
C2 0.4071(3) 0.2454(2) 0.5016(2) 0.0591(6) Uani d . 1 . . C
C3 0.3860(3) 0.3452(2) 0.5494(2) 0.0733(8) Uani d . 1 . . C
H3 0.3425 0.4304 0.5093 0.088 Uiso calc R 1 . . H
C4 0.4416(3) 0.2977(2) 0.6709(2) 0.0693(7) Uani d . 1 . . C
C5 0.4503(4) 0.3508(3) 0.7655(3) 0.0951(9) Uani d . 1 . . C
H5A 0.4156 0.4385 0.7535 0.114 Uiso calc R 1 . . H
C6 0.5101(4) 0.2731(3) 0.8759(3) 0.0923(9) Uani d . 1 . . C
H6A 0.5133 0.3082 0.9393 0.111 Uiso calc R 1 . . H
C7 0.5656(3) 0.1430(3) 0.8938(2) 0.0826(8) Uani d . 1 . . C
H7A 0.6069 0.0927 0.9694 0.099 Uiso calc R 1 . . H
C8 0.5624(3) 0.0848(3) 0.8042(2) 0.0744(8) Uani d . 1 . . C
H8A 0.5992 -0.0029 0.8172 0.089 Uiso calc R 1 . . H
C9 0.5004(3) 0.1660(2) 0.6925(2) 0.0604(7) Uani d . 1 . . C
C10 0.2499(3) 0.3412(2) 0.1808(2) 0.0646(7) Uani d . 1 . . C
H10A 0.3447 0.2829 0.1526 0.078 Uiso calc R 1 . . H
C11 0.2387(3) 0.4746(2) 0.0937(2) 0.0928(9) Uani d . 1 . . C
H11A 0.3488 0.5001 0.0919 0.139 Uiso calc R 1 . . H
H11B 0.1480 0.5340 0.1203 0.139 Uiso calc R 1 . . H
H11C 0.2122 0.4734 0.0144 0.139 Uiso calc R 1 . . H
C12 0.0814(3) 0.2942(2) 0.1814(2) 0.0599(7) Uani d . 1 . . C
C13 -0.0565(4) 0.3227(3) 0.2544(3) 0.0888(9) Uani d . 1 . . C
H13A -0.0476 0.3714 0.3060 0.107 Uiso calc R 1 . . H
C14 -0.2089(4) 0.2804(3) 0.2527(3) 0.1034(10) Uani d . 1 . . C
H14A -0.3017 0.3009 0.3030 0.124 Uiso calc R 1 . . H
C15 -0.2258(4) 0.2086(3) 0.1780(3) 0.1000(10) Uani d . 1 . . C
H15A -0.3279 0.1784 0.1787 0.120 Uiso calc R 1 . . H
C16 -0.0895(5) 0.1820(3) 0.1022(3) 0.0911(9) Uani d . 1 . . C
H16A -0.0999 0.1356 0.0488 0.109 Uiso calc R 1 . . H
C17 0.0634(3) 0.2241(2) 0.1052(2) 0.0743(8) Uani d . 1 . . C
H17A 0.1560 0.2044 0.0544 0.089 Uiso calc R 1 . . H
O2 0.1169(3) 0.5758(2) 0.3463(2) 0.1396(10) Uani d . 1 . . O
N3 0.0307(3) 0.7836(3) 0.3432(2) 0.0930(7) Uani d . 1 . . N
C18 0.1043(5) 0.6641(4) 0.3899(3) 0.1364(15) Uani d . 1 . . C
H18A 0.1529 0.6442 0.4659 0.164 Uiso calc R 1 . . H
C19 -0.0380(4) 0.8215(3) 0.2241(3) 0.1293(12) Uani d . 1 . . C
H19A -0.0195 0.7486 0.1931 0.194 Uiso calc R 1 . . H
H19B 0.0206 0.8848 0.1729 0.194 Uiso calc R 1 . . H
H19C -0.1612 0.8566 0.2261 0.194 Uiso calc R 1 . . H
C20 0.0215(4) 0.8834(3) 0.4010(3) 0.1367(13) Uani d . 1 . . C
H20A 0.0792 0.8482 0.4775 0.205 Uiso calc R 1 . . H
H20B -0.0989 0.9198 0.4132 0.205 Uiso calc R 1 . . H
H20C 0.0782 0.9484 0.3509 0.205 Uiso calc R 1 . . H

loop_
_atom_site_aniso_label
_atom_site_aniso_U_11
_atom_site_aniso_U_22
_atom_site_aniso_U_33
_atom_site_aniso_U_12
_atom_site_aniso_U_13
_atom_site_aniso_U_23
O1 0.1053(14) 0.0515(12) 0.0658(11) -0.0032(10) -0.0197(9) -0.0173(9)
N1 0.0745(14) 0.0565(14) 0.0588(14) -0.0025(11) -0.0122(11) -0.0194(12)
N2 0.0761(14) 0.0548(14) 0.0584(14) -0.0048(11) -0.0170(11) -0.0120(11)
C1 0.0562(16) 0.0631(19) 0.0573(17) -0.0091(15) -0.0072(13) -0.0116(15)
C2 0.0680(17) 0.0490(17) 0.0550(16) -0.0030(14) -0.0096(13) -0.0105(14)
C3 0.096(2) 0.0468(17) 0.0717(19) -0.0025(15) -0.0129(16) -0.0136(14)
C4 0.089(2) 0.0589(19) 0.0643(19) -0.0116(16) -0.0041(15) -0.0253(15)
C5 0.141(3) 0.066(2) 0.085(2) -0.0176(19) -0.009(2) -0.0327(19)
C6 0.134(3) 0.091(2) 0.066(2) -0.038(2) -0.0001(19) -0.0335(19)
C7 0.106(2) 0.092(2) 0.0579(18) -0.0376(19) -0.0125(16) -0.0174(17)
C8 0.088(2) 0.0699(19) 0.0638(18) -0.0158(15) -0.0146(15) -0.0142(16)
C9 0.0715(17) 0.0621(19) 0.0514(17) -0.0160(15) -0.0050(14) -0.0189(14)
C10 0.0711(18) 0.0638(18) 0.0541(16) -0.0101(15) -0.0072(14) -0.0099(14)
C11 0.115(2) 0.084(2) 0.0707(19) -0.0328(18) -0.0176(16) 0.0047(16)
C12 0.0596(18) 0.0576(18) 0.0550(16) -0.0045(14) -0.0104(14) -0.0072(13)
C13 0.070(2) 0.104(3) 0.099(2) -0.0167(19) 0.0032(19) -0.0403(19)
C14 0.072(2) 0.125(3) 0.108(3) -0.015(2) 0.0082(19) -0.032(2)
C15 0.077(2) 0.112(3) 0.102(3) -0.027(2) -0.017(2) -0.006(2)
C16 0.101(2) 0.094(3) 0.084(2) -0.028(2) -0.021(2) -0.0236(18)
C17 0.075(2) 0.076(2) 0.0709(19) -0.0125(16) -0.0127(15) -0.0179(16)
O2 0.188(2) 0.0866(18) 0.1176(19) 0.0339(17) 0.0033(16) -0.0342(15)
N3 0.0979(19) 0.082(2) 0.0843(19) 0.0042(16) 0.0081(16) -0.0178(16)
C18 0.166(4) 0.102(3) 0.099(3) 0.041(3) 0.001(2) -0.011(2)
C19 0.124(3) 0.127(3) 0.119(3) -0.021(2) -0.008(2) -0.008(2)
C20 0.159(3) 0.119(3) 0.134(3) -0.006(3) 0.008(2) -0.057(3)

loop_
_atom_type_symbol
_atom_type_description
_atom_type_scat_dispersion_real
_atom_type_scat_dispersion_imag
_atom_type_scat_source
C C 0.0033 0.0000 'International Tables Vol C Tables 4.2.6.8 and 6.1.1.4'
H H 0.0000 0.0000 'International Tables Vol C Tables 4.2.6.8 and 6.1.1.4'
N N 0.0061 0.0000 'International Tables Vol C Tables 4.2.6.8 and 6.1.1.4'
O O 0.0106 0.0000 'International Tables Vol C Tables 4.2.6.8 and 6.1.1.4'

loop_
_geom_angle_atom_site_label_1
_geom_angle_atom_site_label_2
_geom_angle_atom_site_label_3
_geom_angle
C9 N1 C2 109.4(2)
C9 N1 H1A 125.3
C2 N1 H1A 125.3
C1 N2 C10 121.7(2)
C1 N2 H2A 119.2
C10 N2 H2A 119.2
O1 C1 N2 122.0(2)
O1 C1 C2 121.6(2)
N2 C1 C2 116.4(2)
C3 C2 N1 108.1(2)
C3 C2 C1 134.0(2)
N1 C2 C1 117.9(2)
C2 C3 C4 108.3(2)
C2 C3 H3 125.8
C4 C3 H3 125.8
C9 C4 C5 117.9(2)
C9 C4 C3 106.5(2)
C5 C4 C3 135.6(3)
C6 C5 C4 119.7(3)
C6 C5 H5A 120.1
C4 C5 H5A 120.1
C5 C6 C7 120.5(2)
C5 C6 H6A 119.7
C7 C6 H6A 119.7
C8 C7 C6 122.7(3)
C8 C7 H7A 118.7
C6 C7 H7A 118.7
C7 C8 C9 115.7(3)
C7 C8 H8A 122.1
C9 C8 H8A 122.1
N1 C9 C8 128.9(2)
N1 C9 C4 107.6(2)
C8 C9 C4 123.4(2)
N2 C10 C12 112.03(19)
N2 C10 C11 109.96(19)
C12 C10 C11 111.19(19)
N2 C10 H10A 107.8
C12 C10 H10A 107.8
C11 C10 H10A 107.8
C10 C11 H11A 109.5
C10 C11 H11B 109.5
H11A C11 H11B 109.5
C10 C11 H11C 109.5
H11A C11 H11C 109.5
H11B C11 H11C 109.5
C13 C12 C17 118.3(2)
C13 C12 C10 121.6(2)
C17 C12 C10 120.1(2)
C12 C13 C14 120.7(3)
C12 C13 H13A 119.6
C14 C13 H13A 119.6
C15 C14 C13 121.0(3)
C15 C14 H14A 119.5
C13 C14 H14A 119.5
C14 C15 C16 118.8(3)
C14 C15 H15A 120.6
C16 C15 H15A 120.6
C15 C16 C17 119.8(3)
C15 C16 H16A 120.1
C17 C16 H16A 120.1
C12 C17 C16 121.4(3)
C12 C17 H17A 119.3
C16 C17 H17A 119.3
C18 N3 C19 118.7(3)
C18 N3 C20 124.5(3)
C19 N3 C20 116.7(3)
O2 C18 N3 127.9(4)
O2 C18 H18A 116.1
N3 C18 H18A 116.1
N3 C19 H19A 109.5
N3 C19 H19B 109.5
H19A C19 H19B 109.5
N3 C19 H19C 109.5
H19A C19 H19C 109.5
H19B C19 H19C 109.5
N3 C20 H20A 109.5
N3 C20 H20B 109.5
H20A C20 H20B 109.5
N3 C20 H20C 109.5
H20A C20 H20C 109.5
H20B C20 H20C 109.5

loop_
_geom_bond_atom_site_label_1
_geom_bond_atom_site_label_2
_geom_bond_site_symmetry_2
_geom_bond_distance
_geom_bond_publ_flag
O1 C1 . 1.232(2) ?
N1 C9 . 1.368(2) ?
N1 C2 . 1.379(3) ?
N1 H1A . 0.8600 ?
N2 C1 . 1.345(3) ?
N2 C10 . 1.464(2) ?
N2 H2A . 0.8600 ?
C1 C2 . 1.472(3) ?
C2 C3 . 1.357(3) ?
C3 C4 . 1.416(3) ?
C3 H3 . 0.9300 ?
C4 C9 . 1.397(3) ?
C4 C5 . 1.399(3) ?
C5 C6 . 1.369(3) ?
C5 H5A . 0.9300 ?
C6 C7 . 1.382(3) ?
C6 H6A . 0.9300 ?
C7 C8 . 1.377(3) ?
C7 H7A . 0.9300 ?
C8 C9 . 1.398(3) ?
C8 H8A . 0.9300 ?
C10 C12 . 1.518(3) ?
C10 C11 . 1.528(3) ?
C10 H10A . 0.9800 ?
C11 H11A . 0.9600 ?
C11 H11B . 0.9600 ?
C11 H11C . 0.9600 ?
C12 C13 . 1.363(3) ?
C12 C17 . 1.368(3) ?
C13 C14 . 1.377(3) ?
C13 H13A . 0.9300 ?
C14 C15 . 1.366(3) ?
C14 H14A . 0.9300 ?
C15 C16 . 1.370(4) ?
C15 H15A . 0.9300 ?
C16 C17 . 1.381(3) ?
C16 H16A . 0.9300 ?
C17 H17A . 0.9300 ?
O2 C18 . 1.214(4) ?
N3 C18 . 1.304(4) ?
N3 C19 . 1.428(3) ?
N3 C20 . 1.443(3) ?
C18 H18A . 0.9300 ?
C19 H19A . 0.9600 ?
C19 H19B . 0.9600 ?
C19 H19C . 0.9600 ?
C20 H20A . 0.9600 ?
C20 H20B . 0.9600 ?
C20 H20C . 0.9600 ?

loop_
_geom_hbond_atom_site_label_D
_geom_hbond_atom_site_label_H
_geom_hbond_atom_site_label_A
_geom_hbond_site_symmetry_A
_geom_hbond_distance_DH
_geom_hbond_distance_HA
_geom_hbond_distance_DA
_geom_hbond_angle_DHA
N1 H1A O1 2_656 0.86 2.01 2.803(2) 152.6
N2 H2A O2 . 0.86 2.06 2.863(3) 155.3

loop_
_geom_torsion_atom_site_label_1
_geom_torsion_atom_site_label_2
_geom_torsion_atom_site_label_3
_geom_torsion_atom_site_label_4
_geom_torsion
C10 N2 C1 O1 1.1(3)
C10 N2 C1 C2 -179.31(19)
C9 N1 C2 C3 0.1(3)
C9 N1 C2 C1 -179.2(2)
O1 C1 C2 C3 177.9(3)
N2 C1 C2 C3 -1.7(4)
O1 C1 C2 N1 -2.9(3)
N2 C1 C2 N1 177.5(2)
N1 C2 C3 C4 -0.9(3)
C1 C2 C3 C4 178.3(2)
C2 C3 C4 C9 1.4(3)
C2 C3 C4 C5 -179.2(3)
C9 C4 C5 C6 -2.0(4)
C3 C4 C5 C6 178.6(3)
C4 C5 C6 C7 1.5(4)
C5 C6 C7 C8 -0.7(5)
C6 C7 C8 C9 0.5(4)
C2 N1 C9 C8 177.8(2)
C2 N1 C9 C4 0.7(3)
C7 C8 C9 N1 -177.8(2)
C7 C8 C9 C4 -1.1(4)
C5 C4 C9 N1 179.2(2)
C3 C4 C9 N1 -1.3(3)
C5 C4 C9 C8 1.8(4)
C3 C4 C9 C8 -178.6(2)
C1 N2 C10 C12 78.7(3)
C1 N2 C10 C11 -157.2(2)
N2 C10 C12 C13 37.0(3)
C11 C10 C12 C13 -86.5(3)
N2 C10 C12 C17 -144.7(2)
C11 C10 C12 C17 91.8(3)
C17 C12 C13 C14 1.0(4)
C10 C12 C13 C14 179.3(2)
C12 C13 C14 C15 0.1(5)
C13 C14 C15 C16 -1.6(5)
C14 C15 C16 C17 2.1(5)
C13 C12 C17 C16 -0.5(4)
C10 C12 C17 C16 -178.8(2)
C15 C16 C17 C12 -1.0(4)
C19 N3 C18 O2 -3.4(6)
C20 N3 C18 O2 -179.8(4)
